data_4113796
loop_
_publ_author_name
'Xiaoying Huang'
'Jing Li'
'Yong Zhang'
'Angelo Mascarenhas'

_publ_contact_author 'Li Jing'
_publ_contact_author_address
;
Department of Chemistry and Chemical Biology,
Rutgers University,
Piscataway, NJ 08854, USA
;
_publ_contact_author_email jingli@rutchem.rutgers.edu
_publ_contact_author_fax +1(732)445-5312
_publ_contact_author_phone +1(732)445-2774
_publ_section_title
;
 From 1D Chain to 3D Network: Tuning Hybrid II-VI Nanostructures and Their
 Optical Properties
;
_journal_name_full 'Journal of the American Chemical Society'
_journal_page_first 7049
_journal_page_last 7055
_journal_paper_doi 10.1021/ja0343611
_journal_volume 125
_journal_year 2003
_chemical_formula_sum 'C H4 Cd N Se'
_chemical_formula_weight 221.41
_space_group_IT_number 61
_symmetry_cell_setting orthorhombic
_symmetry_space_group_name_Hall '-P 2ac 2ab'
_symmetry_space_group_name_H-M 'P b c a'
_audit_author_name xh3-30g
_audit_creation_date 2002-11-14T02:04
_audit_creation_method 'from EXP file using GSAS2CIF'
_audit_update_record ' 2002-11-14T02:04  Initial CIF as created by GSAS2CIF'
_cell_angle_alpha 90.0
_cell_angle_beta 90.0
_cell_angle_gamma 90.0
_cell_formula_units_Z 8
_cell_length_a 7.09494(33)
_cell_length_b 6.79535(32)
_cell_length_c 16.7212(8)
_cell_volume 806.17(7)
_computing_structure_refinement GSAS
_diffrn_radiation_polarisn_ratio 0.5
_diffrn_radiation_probe x-ray
_exptl_absorpt_correction_T_max 1.00000
_exptl_absorpt_correction_T_min 1.00000
_exptl_absorpt_process_details
;   GSAS Absorption/surface roughness correction: function number 0
 No correction is applied.
;
_pd_block_id 2002-11-14T02:04|XH3-30G-100|xh3-30g|rigaku
_pd_calc_method 'Rietveld Refinement'
_pd_meas_2theta_range_inc 0.01
_pd_meas_2theta_range_max 99.99
_pd_meas_2theta_range_min 8.0
_pd_meas_number_of_points 9200
_pd_phase_name CdSe(en)1/2
_pd_proc_2theta_range_inc 0.01
_pd_proc_2theta_range_max 99.99
_pd_proc_2theta_range_min 8.0
_pd_proc_info_datetime 2002-11-14T02:04:58
_pd_proc_info_excluded_regions ' ?'
_pd_proc_ls_background_function
;   GSAS Background function number 2 with  8 terms.
 Cosine Fourier series
      1:   -8402.97     2:    15749.1     3:   -12644.4     4:    8702.52    
      5:   -5005.03     6:    2340.67     7:   -813.019     8:    183.874    
;
_pd_proc_ls_peak_cutoff 0.00500
_pd_proc_ls_pref_orient_corr
;   Spherical Harmonic ODF
 Spherical harmonic order= 16
 The sample symmetry is: cylindrical (fiber texture)
 Index =  2  0  0   Coeff=   -1.6238
 Index =  2  0  2   Coeff=    0.0152
 Index =  4  0  0   Coeff=    1.2645
 Index =  4  0  2   Coeff=    0.3246
 Index =  4  0  4   Coeff=    0.0887
 Index =  6  0  0   Coeff=   -0.7740
 Index =  6  0  2   Coeff=   -0.1023
 Index =  6  0  4   Coeff=    0.0336
 Index =  6  0  6   Coeff=   -0.0324
 Index =  8  0  0   Coeff=    0.7855
 Index =  8  0  2   Coeff=    0.5062
 Index =  8  0  4   Coeff=   -0.0079
 Index =  8  0  6   Coeff=   -0.0733
 Index =  8  0  8   Coeff=   -0.0836
 Index = 10  0  0   Coeff=   -0.3748
 Index = 10  0  2   Coeff=   -0.1555
 Index = 10  0  4   Coeff=   -0.0117
 Index = 10  0  6   Coeff=   -0.0185
 Index = 10  0  8   Coeff=    0.1335
 Index = 10  0 10   Coeff=   -0.3100
 Index = 12  0  0   Coeff=    0.5138
 Index = 12  0  2   Coeff=    0.2708
 Index = 12  0  4   Coeff=    0.3411
 Index = 12  0  6   Coeff=   -0.3499
 Index = 12  0  8   Coeff=   -0.0359
 Index = 12  0 10   Coeff=   -0.3823
 Index = 12  0 12   Coeff=   -0.1782
 Index = 14  0  0   Coeff=   -0.2702
 Index = 14  0  2   Coeff=    0.3281
 Index = 14  0  4   Coeff=    0.4066
 Index = 14  0  6   Coeff=    0.5248
 Index = 14  0  8   Coeff=    0.0442
 Index = 14  0 10   Coeff=   -0.1076
 Index = 14  0 12   Coeff=   -0.3579
 Index = 14  0 14   Coeff=   -0.4778
 Index = 16  0  0   Coeff=    0.6051
 Index = 16  0  2   Coeff=    0.1098
 Index = 16  0  4   Coeff=   -0.4793
 Index = 16  0  6   Coeff=    0.0326
 Index = 16  0  8   Coeff=   -0.0238
 Index = 16  0 10   Coeff=   -0.2120
 Index = 16  0 12   Coeff=   -0.3338
 Index = 16  0 14   Coeff=   -0.0321
 Index = 16  0 16   Coeff=   -0.3872
 Prefered orientation correction range: Min=   0.58693, Max=   3.12569
;
_pd_proc_ls_profile_function
;
 CW Profile function number 2 with  18 terms
 Profile coefficients for Simpson's rule integration of pseudovoigt function
 C.J. Howard (1982). J. Appl. Cryst.,15,615-620.
 P. Thompson, D.E. Cox & J.B. Hastings (1987). J. Appl. Cryst.,20,79-83.
 Peak tails are ignored  where the intensity is below 0.0050 times the peak
   Aniso. broadening axis   0.0   0.0   1.0
;
_pd_proc_ls_prof_R_factor 0.0475
_pd_proc_ls_prof_wR_expected 0.0690
_pd_proc_ls_prof_wR_factor 0.0643
_pd_proc_number_of_points 9200
_refine_ls_goodness_of_fit_all 0.94
_refine_ls_matrix_type full
_refine_ls_number_parameters 91
_refine_ls_number_restraints 0
_refine_ls_R_Fsqd_factor 0.09648
_refine_ls_shift/su_max 19.00
_refine_ls_shift/su_mean 0.21
_reflns_d_resolution_high 1.010
_reflns_d_resolution_low 5.410
_reflns_limit_h_max 7
_reflns_limit_h_min 0
_reflns_limit_k_max 6
_reflns_limit_k_min 0
_reflns_limit_l_max 16
_reflns_limit_l_min 0
_reflns_number_observed 824
_cod_data_source_file ja0343611si20030320_033908_4.cif
_cod_data_source_block compound4_XH3-30G
_cod_original_cell_volume 806.17145
_cod_database_code 4113796
_gsas_exptl_extinct_corr_t_min 1.00000
_gsas_exptl_extinct_corr_t_max 1.00000

loop_
_symmetry_equiv_pos_site_id
_symmetry_equiv_pos_as_xyz
1 +x,+y,+z
2 -x+1/2,+y+1/2,+z
3 +x,-y+1/2,+z+1/2
4 -x+1/2,-y,+z+1/2
-1 -x,-y,-z
-2 +x+1/2,-y+1/2,-z
-3 -x,+y+1/2,-z+1/2
-4 +x+1/2,+y,-z+1/2

loop_
_atom_site_aniso_label
_atom_site_aniso_U_11
_atom_site_aniso_U_12
_atom_site_aniso_U_13
_atom_site_aniso_U_22
_atom_site_aniso_U_23
_atom_site_aniso_U_33
cd 0.0059(11) 0.0015(9) 0.0000(6) 0.0187(11) -0.0002(7) 0.0220(8)
se 0.0061(15) -0.0090(14) 0.0003(9) 0.0204(18) -0.0019(11) 0.0177(11)

loop_
_atom_site_type_symbol
_atom_site_label
_atom_site_fract_x
_atom_site_fract_y
_atom_site_fract_z
_atom_site_occupancy
_atom_site_thermal_displace_type
_atom_site_U_iso_or_equiv
_atom_site_symmetry_multiplicity
CD cd 0.60048(16) 0.05133(17) 0.30071(7) 1.0 Uani 0.01552 8
SE se 0.94657(23) -0.07510(31) 0.33200(8) 1.0 Uani 0.01473 8
N n 0.4047(17) -0.1023(21) 0.3993(5) 1.0 Uiso 0.023(4) 8
C c 0.4051(16) -0.0032(22) 0.4820(7) 1.0 Uiso 0.031(4) 8
H H1 0.44228 -0.22794 0.40521 1.0 Uiso 0.027 8
H H2 0.28547 -0.10447 0.3092 1.0 Uiso 0.027 8
H H3 0.32183 -0.07391 0.51693 1.0 Uiso 0.037 8
H H4 0.35785 0.12854 0.47682 1.0 Uiso 0.037 8

loop_
_atom_type_symbol
_atom_type_number_in_cell
_atom_type_scat_dispersion_real
_atom_type_scat_dispersion_imag
_atom_type_scat_Cromer_Mann_a1
_atom_type_scat_Cromer_Mann_a2
_atom_type_scat_Cromer_Mann_a3
_atom_type_scat_Cromer_Mann_a4
_atom_type_scat_Cromer_Mann_b1
_atom_type_scat_Cromer_Mann_b2
_atom_type_scat_Cromer_Mann_b3
_atom_type_scat_Cromer_Mann_b4
_atom_type_scat_Cromer_Mann_c
_atom_type_scat_source
CD 8.0 -0.079 4.653 19.2214 0.59460 17.6444 6.90890 4.46100 24.7008 1.60290 87.4825 5.06940 International_Tables_Vol_C
SE 8.0 -0.879 1.139 17.0006 2.40980 5.81960 0.27260 3.97310 15.2372 4.35430 43.8163 2.84090 International_Tables_Vol_C
N 8.0 0.029 0.018 12.2126 0.00570 3.13220 9.89330 2.01250 28.9975 1.16630 0.58260 -11.529 International_Tables_Vol_C
C 8.0 0.017 0.009 2.31000 20.8439 1.02000 10.2075 1.58860 0.56870 0.86500 51.6512 0.21560 International_Tables_Vol_C
H 32.0 0.000 0.000 0.49300 10.5109 0.32291 26.1257 0.14019 3.14236 0.04081 57.7997 0.00304 International_Tables_Vol_C

loop_
_diffrn_radiation_wavelength
_diffrn_radiation_wavelength_wt
_diffrn_radiation_type
_diffrn_radiation_wavelength_id
1.540500 1.000 K\a~1~ 1
1.544300 0.500 K\a~2~ 2

loop_
_geom_angle_atom_site_label_1
_geom_angle_atom_site_label_2
_geom_angle_atom_site_label_3
_geom_angle
_geom_angle_site_symmetry_1
_geom_angle_site_symmetry_3
_geom_angle_publ_flag
se cd se 113.16(7) 1_555 2_655 n
se cd se 116.54(8) 1_555 -4_556 n
se cd n 105.06(30) 1_555 1_555 n
se cd se 115.80(8) 2_655 -4_556 n
se cd n 102.20(34) 2_655 1_555 n
se cd n 101.45(28) -4_556 1_555 n
cd se cd 99.02(6) 1_555 2_645 n
cd se cd 96.46(7) 1_555 -4_656 n
cd se cd 101.67(6) 2_645 -4_656 n
cd n c 115.3(9) 1_555 1_555 n
cd n H1 108.5(8) 1_555 1_555 n
c n H1 108.5(10) 1_555 1_555 n
n c c 112.5(15) 1_555 -1_656 n
n c H3 109.1(11) 1_555 1_555 n
n c H4 109.1(11) 1_555 1_555 n
c c H3 109.1(14) -1_656 1_555 n
c c H4 109.1(16) -1_656 1_555 n
H3 c H4 107.8(13) 1_555 1_555 n
c H3 H4 36.1(9) 1_555 1_555 n
c H4 H3 36.1(8) 1_555 1_555 n

loop_
_geom_bond_atom_site_label_1
_geom_bond_atom_site_label_2
_geom_bond_distance
_geom_bond_site_symmetry_2
_geom_bond_publ_flag
cd se 2.6536(22) 1_555 n
cd se 2.6133(25) 2_655 n
cd se 2.6182(16) -4_556 n
cd n 2.396(10) 1_555 n
cd H2 2.4771(11) 1_555 n
cd H2 2.4943(12) -4_656 n
se cd 2.6536(22) 1_555 n
se cd 2.6133(25) 2_645 n
se cd 2.6182(16) -4_656 n
se H2 2.4427(16) 1_655 n
n cd 2.396(10) 1_555 n
n c 1.537(15) 1_555 n
n H1 0.900(14) 1_555 n
n H2 1.728(10) 1_555 n
c n 1.537(15) 1_555 n
c c 1.476(21) -1_656 n
c H1 2.012(14) 1_555 n
c H3 0.960(14) 1_555 n
c H3 2.007(12) -1_656 n
c H4 0.960(15) 1_555 n
c H4 2.007(11) -1_656 n
H1 n 0.900(14) 1_555 n
H1 c 2.012(14) 1_555 n
H2 cd 2.4771(11) 1_555 n
H2 cd 2.4943(12) -4_556 n
H2 se 2.4427(16) 1_455 n
H2 n 1.728(10) 1_555 n
H3 c 0.960(14) 1_555 n
H3 c 2.007(12) -1_656 n
H3 H4 1.55169(6) 1_555 n
H4 c 0.960(15) 1_555 n
H4 c 2.007(11) -1_656 n
H4 H3 1.55169(6) 1_555 n
